data_7115136
loop_
_publ_author_name
'Kubik, Stefan'
'Goddard, Richard'

_publ_section_title
;
 Intramolecular conformational control in a cyclic peptide composed of
 alternating l-proline and substituted 3-aminobenzoic acid subunits
;
_journal_issue 7
_journal_name_full 'Chemical Communications'
_journal_page_first 633
_journal_paper_doi 10.1039/b000568l
_journal_year 2000
_chemical_compound_source 'see paper'
_chemical_formula_moiety 'C42 H42 N6 O12, C3 H6 O'
_chemical_formula_sum 'C45 H48 N6 O13'
_chemical_formula_weight 880.89
_chemical_name_common 'cyclo[(L)Pro-AMB]~3~ acetone solvate'
_chemical_name_systematic
; 
 cyclo-tris[(L)-prolyl-alpha-3-amino-4(methoxycarbonyl)-benzoyl] 
 acetone solvate

;
_space_group_IT_number 19
_symmetry_cell_setting orthorhombic
_symmetry_Int_Tables_number 19
_symmetry_space_group_name_Hall 'P 2ac 2ab'
_symmetry_space_group_name_H-M 'P 21 21 21'
_atom_sites_solution_hydrogens geom
_atom_sites_solution_primary direct
_atom_sites_solution_secondary difmap
_cell_angle_alpha 90.00
_cell_angle_beta 90.00
_cell_angle_gamma 90.00
_cell_formula_units_Z 4
_cell_length_a 10.5607(6)
_cell_length_b 17.6047(10)
_cell_length_c 22.7991(13)
_cell_measurement_reflns_used 8192
_cell_measurement_temperature 100
_cell_measurement_theta_max 34.12
_cell_measurement_theta_min 1.46
_cell_volume 4238.8(4)
_computing_cell_refinement 'SMART software (Siemens, 1995)'
_computing_data_collection 'SMART software (Siemens, 1995)'
_computing_data_reduction 'SAINT software (Siemens, 1995)'
_computing_molecular_graphics 'ORTEP (Johnson, 1976)'
_computing_structure_refinement 'SHELXL-97 (Sheldrick, 1997)'
_computing_structure_solution 'SHELXS-97 (Sheldrick, 1990)'
_diffrn_ambient_temperature 100
_diffrn_measured_fraction_theta_full 0.969
_diffrn_measured_fraction_theta_max 0.969
_diffrn_measurement_device_type 'Siemens SMART'
_diffrn_measurement_method 'CCD \w-scan'
_diffrn_radiation_monochromator graphite
_diffrn_radiation_source 'fine-focus sealed tube'
_diffrn_radiation_type MoK\a
_diffrn_radiation_wavelength 0.71073
_diffrn_reflns_av_R_equivalents 0.1004
_diffrn_reflns_av_sigmaI/netI 0.1429
_diffrn_reflns_limit_h_max 16
_diffrn_reflns_limit_h_min -11
_diffrn_reflns_limit_k_max 27
_diffrn_reflns_limit_k_min -24
_diffrn_reflns_limit_l_max 29
_diffrn_reflns_limit_l_min -35
_diffrn_reflns_number 48668
_diffrn_reflns_theta_full 34.12
_diffrn_reflns_theta_max 34.12
_diffrn_reflns_theta_min 1.46
_diffrn_standards_decay_% 0.00
_diffrn_standards_number 0
_exptl_absorpt_coefficient_mu 0.103
_exptl_absorpt_correction_type none
_exptl_crystal_colour colourless
_exptl_crystal_density_diffrn 1.380
_exptl_crystal_density_meas ?
_exptl_crystal_density_method none
_exptl_crystal_description prism
_exptl_crystal_F_000 1856
_exptl_crystal_size_max 0.64
_exptl_crystal_size_mid 0.28
_exptl_crystal_size_min 0.17
_refine_diff_density_max 1.175
_refine_diff_density_min -0.361
_refine_diff_density_rms 0.072
_refine_ls_abs_structure_details 'Flack, H. D. (1983). Acta Cryst. A39, 876-881'
_refine_ls_abs_structure_Flack 0.3(8)
_refine_ls_extinction_method none
_refine_ls_goodness_of_fit_ref 0.949
_refine_ls_hydrogen_treatment constr
_refine_ls_matrix_type full
_refine_ls_number_parameters 582
_refine_ls_number_reflns 16532
_refine_ls_number_restraints 0
_refine_ls_restrained_S_all 0.949
_refine_ls_R_factor_all 0.1511
_refine_ls_R_factor_gt 0.0730
_refine_ls_shift/su_max 0.000
_refine_ls_shift/su_mean 0.000
_refine_ls_structure_factor_coef Fsqd
_refine_ls_weighting_details 'calc w=1/[\s^2^(Fo^2^)+(0.0851P)^2^+0.0000P] where P=(Fo^2^+2Fc^2^)/3'
_refine_ls_weighting_scheme calc
_refine_ls_wR_factor_gt 0.1439
_refine_ls_wR_factor_ref 0.1715
_reflns_number_gt 9124
_reflns_number_total 16532
_reflns_threshold_expression I>2\s(I)
_cod_data_source_file b000568l.txt
_cod_data_source_block 2.acetone
_cod_depositor_comments
;
The following automatic conversions were performed:

'_exptl_crystal_density_meas' value 'none' was changed to '?' - the
value is perceived as not measured.

Automatic conversion script
Id: cif_fix_values 3008 2015-01-20 13:52:24Z robertas 
;
_cod_database_code 7115136

loop_
_symmetry_equiv_pos_as_xyz
'x, y, z'
'-x+1/2, -y, z+1/2'
'-x, y+1/2, -z+1/2'
'x+1/2, -y+1/2, -z'

loop_
_atom_site_label
_atom_site_type_symbol
_atom_site_fract_x
_atom_site_fract_y
_atom_site_fract_z
_atom_site_U_iso_or_equiv
_atom_site_adp_type
_atom_site_occupancy
_atom_site_symmetry_multiplicity
_atom_site_calc_flag
_atom_site_refinement_flags
C1 C 1.0331(2) 0.36803(13) 0.25341(10) 0.0197(5) Uani 1 1 d .
C2 C 1.1357(2) 0.42948(12) 0.25000(10) 0.0187(5) Uani 1 1 d .
H2 H 1.1651 0.4365 0.2096 0.022 Uiso 1 1 calc R
C3 C 1.2472(2) 0.41417(14) 0.29173(10) 0.0224(5) Uani 1 1 d .
H3A H 1.2256 0.3751 0.3200 0.027 Uiso 1 1 calc R
H3B H 1.3216 0.3982 0.2700 0.027 Uiso 1 1 calc R
C4 C 1.2705(2) 0.49009(14) 0.32237(10) 0.0214(5) Uani 1 1 d .
H4A H 1.3102 0.4829 0.3603 0.026 Uiso 1 1 calc R
H4B H 1.3231 0.5232 0.2986 0.026 Uiso 1 1 calc R
C5 C 1.1373(2) 0.52175(15) 0.32873(10) 0.0233(5) Uani 1 1 d .
H5A H 1.0937 0.4993 0.3619 0.028 Uiso 1 1 calc R
H5B H 1.1383 0.5765 0.3332 0.028 Uiso 1 1 calc R
C6 C 0.9900(2) 0.53643(13) 0.24154(10) 0.0203(5) Uani 1 1 d .
C7 C 0.9128(2) 0.59564(13) 0.27246(10) 0.0188(5) Uani 1 1 d .
C8 C 0.8739(2) 0.66064(13) 0.24227(10) 0.0209(5) Uani 1 1 d .
H8 H 0.9002 0.6691 0.2039 0.025 Uiso 1 1 calc R
C9 C 0.7963(2) 0.71183(13) 0.26993(10) 0.0195(5) Uani 1 1 d .
H9 H 0.7711 0.7555 0.2501 0.023 Uiso 1 1 calc R
C10 C 0.7541(2) 0.69975(12) 0.32748(10) 0.0179(5) Uani 1 1 d .
C11 C 0.7874(2) 0.63207(13) 0.35677(10) 0.0176(4) Uani 1 1 d .
C12 C 0.8691(2) 0.58143(13) 0.32922(10) 0.0181(5) Uani 1 1 d .
H12 H 0.8948 0.5377 0.3488 0.022 Uiso 1 1 calc R
C13 C 0.7809(2) 0.56834(13) 0.45473(10) 0.0207(5) Uani 1 1 d .
C14 C 0.6969(2) 0.56711(13) 0.50992(9) 0.0201(5) Uani 1 1 d .
H14 H 0.6578 0.6170 0.5159 0.024 Uiso 1 1 calc R
C15 C 0.7680(3) 0.54269(15) 0.56524(11) 0.0298(6) Uani 1 1 d .
H15A H 0.7337 0.5677 0.5997 0.036 Uiso 1 1 calc R
H15B H 0.8574 0.5547 0.5621 0.036 Uiso 1 1 calc R
C16 C 0.7475(3) 0.45709(15) 0.56843(12) 0.0328(6) Uani 1 1 d .
H16A H 0.8072 0.4305 0.5435 0.039 Uiso 1 1 calc R
H16B H 0.7569 0.4389 0.6084 0.039 Uiso 1 1 calc R
C17 C 0.6148(3) 0.44606(15) 0.54719(12) 0.0323(6) Uani 1 1 d .
H17A H 0.6046 0.3967 0.5289 0.039 Uiso 1 1 calc R
H17B H 0.5546 0.4508 0.5791 0.039 Uiso 1 1 calc R
C18 C 0.4885(2) 0.52488(13) 0.47582(9) 0.0193(5) Uani 1 1 d .
C19 C 0.3930(2) 0.46281(13) 0.46969(9) 0.0190(5) Uani 1 1 d .
C20 C 0.2653(2) 0.47734(14) 0.47912(9) 0.0219(5) Uani 1 1 d .
H20 H 0.2397 0.5241 0.4939 0.026 Uiso 1 1 calc R
C21 C 0.1765(2) 0.42229(14) 0.46660(10) 0.0219(5) Uani 1 1 d .
H21 H 0.0914 0.4318 0.4738 0.026 Uiso 1 1 calc R
C22 C 0.2136(2) 0.35132(13) 0.44283(9) 0.0198(5) Uani 1 1 d .
C23 C 0.3427(2) 0.33777(13) 0.43161(10) 0.0181(5) Uani 1 1 d .
C24 C 0.4317(2) 0.39311(13) 0.44662(10) 0.0180(5) Uani 1 1 d .
H24 H 0.5175 0.3835 0.4412 0.022 Uiso 1 1 calc R
C25 C 0.5000(2) 0.24908(13) 0.38678(11) 0.0225(5) Uani 1 1 d .
C26 C 0.5045(2) 0.17583(13) 0.34957(10) 0.0206(5) Uani 1 1 d .
H26 H 0.4225 0.1657 0.3310 0.025 Uiso 1 1 calc R
C27 C 0.5479(3) 0.10800(14) 0.38727(12) 0.0261(5) Uani 1 1 d .
H27A H 0.5240 0.1151 0.4280 0.031 Uiso 1 1 calc R
H27B H 0.5110 0.0610 0.3731 0.031 Uiso 1 1 calc R
C28 C 0.6915(3) 0.10687(14) 0.38067(11) 0.0252(5) Uani 1 1 d .
H28A H 0.7254 0.0566 0.3883 0.030 Uiso 1 1 calc R
H28B H 0.7313 0.1429 0.4071 0.030 Uiso 1 1 calc R
C29 C 0.7112(2) 0.12978(14) 0.31660(11) 0.0243(5) Uani 1 1 d .
H29A H 0.7921 0.1549 0.3112 0.029 Uiso 1 1 calc R
H29B H 0.7069 0.0860 0.2909 0.029 Uiso 1 1 calc R
C30 C 0.5897(2) 0.22814(13) 0.25912(11) 0.0225(5) Uani 1 1 d .
C31 C 0.6969(2) 0.23210(14) 0.21548(11) 0.0224(5) Uani 1 1 d .
C32 C 0.6854(2) 0.20050(14) 0.15935(11) 0.0245(5) Uani 1 1 d .
H32 H 0.6141 0.1723 0.1493 0.029 Uiso 1 1 calc R
C33 C 0.7809(2) 0.21165(13) 0.11925(11) 0.0239(5) Uani 1 1 d .
H33 H 0.7755 0.1884 0.0827 0.029 Uiso 1 1 calc R
C34 C 0.8862(2) 0.25731(14) 0.13216(10) 0.0209(5) Uani 1 1 d .
C35 C 0.8958(2) 0.28987(13) 0.18882(10) 0.0206(5) Uani 1 1 d .
C36 C 0.8017(2) 0.27484(14) 0.22986(10) 0.0222(5) Uani 1 1 d .
H36 H 0.8097 0.2940 0.2677 0.027 Uiso 1 1 calc R
C37 C 0.6746(2) 0.75774(13) 0.35679(10) 0.0193(5) Uani 1 1 d .
C38 C 0.6124(3) 0.88509(14) 0.36000(13) 0.0320(6) Uani 1 1 d .
H38A H 0.5257 0.8687 0.3594 0.048 Uiso 1 1 calc R
H38B H 0.6206 0.9312 0.3378 0.048 Uiso 1 1 calc R
H38C H 0.6382 0.8940 0.3998 0.048 Uiso 1 1 calc R
C39 C 0.1137(3) 0.29494(14) 0.42796(10) 0.0240(5) Uani 1 1 d .
C40 C -0.1043(3) 0.26736(18) 0.42916(13) 0.0346(6) Uani 1 1 d .
H40A H -0.1096 0.2657 0.3871 0.052 Uiso 1 1 calc R
H40B H -0.1821 0.2871 0.4448 0.052 Uiso 1 1 calc R
H40C H -0.0904 0.2171 0.4441 0.052 Uiso 1 1 calc R
C41 C 0.9855(2) 0.27158(15) 0.08743(10) 0.0237(5) Uani 1 1 d .
C42 C 1.0792(3) 0.23324(16) -0.00134(11) 0.0296(6) Uani 1 1 d .
H42A H 1.0656 0.2816 -0.0198 0.044 Uiso 1 1 calc R
H42B H 1.0737 0.1937 -0.0302 0.044 Uiso 1 1 calc R
H42C H 1.1617 0.2325 0.0164 0.044 Uiso 1 1 calc R
C43 C 0.6031(3) 0.49934(16) 0.26834(12) 0.0304(6) Uani 1 1 d .
C44 C 0.6060(4) 0.4625(2) 0.32838(12) 0.0494(9) Uani 1 1 d .
H44A H 0.5918 0.5004 0.3579 0.074 Uiso 1 1 calc R
H44B H 0.6871 0.4392 0.3346 0.074 Uiso 1 1 calc R
H44C H 0.5409 0.4246 0.3307 0.074 Uiso 1 1 calc R
C45 C 0.6678(4) 0.45549(19) 0.22166(15) 0.0505(9) Uani 1 1 d .
H45A H 0.6607 0.4821 0.1851 0.076 Uiso 1 1 calc R
H45B H 0.6291 0.4064 0.2181 0.076 Uiso 1 1 calc R
H45C H 0.7556 0.4495 0.2316 0.076 Uiso 1 1 calc R
N1 N 0.99601(19) 0.34027(11) 0.20089(8) 0.0210(4) Uani 1 1 d .
H1 H 1.0391 0.3553 0.1710 0.025 Uiso 1 1 calc R
N2 N 1.07865(19) 0.49929(10) 0.27310(8) 0.0187(4) Uani 1 1 d .
N3 N 0.73605(19) 0.61655(11) 0.41254(8) 0.0188(4) Uani 1 1 d .
H3 H 0.6676 0.6405 0.4212 0.023 Uiso 1 1 calc R
N4 N 0.5984(2) 0.50840(11) 0.50369(8) 0.0206(4) Uani 1 1 d .
N5 N 0.37972(19) 0.27029(11) 0.40261(8) 0.0199(4) Uani 1 1 d .
H5 H 0.3200 0.2390 0.3939 0.024 Uiso 1 1 calc R
N6 N 0.6052(2) 0.18228(11) 0.30579(9) 0.0207(4) Uani 1 1 d .
O1 O 0.9900(2) 0.34922(11) 0.30064(8) 0.0369(5) Uani 1 1 d .
O2 O 0.96650(19) 0.51957(11) 0.18997(7) 0.0316(4) Uani 1 1 d .
O3 O 0.87669(19) 0.53041(11) 0.45046(8) 0.0329(4) Uani 1 1 d .
O4 O 0.46937(17) 0.58686(9) 0.45203(7) 0.0235(4) Uani 1 1 d .
O5 O 0.59568(18) 0.28221(11) 0.40031(10) 0.0395(5) Uani 1 1 d .
O6 O 0.49553(18) 0.26822(10) 0.25333(9) 0.0316(4) Uani 1 1 d .
O7 O 1.06241(19) 0.32333(12) 0.08874(8) 0.0349(5) Uani 1 1 d .
O8 O 0.98380(18) 0.22121(10) 0.04332(7) 0.0271(4) Uani 1 1 d .
O9 O 0.60379(18) 0.74589(10) 0.39797(8) 0.0297(4) Uani 1 1 d .
O10 O 0.69087(16) 0.82752(9) 0.33463(7) 0.0217(4) Uani 1 1 d .
O11 O 0.13292(17) 0.23544(10) 0.40155(8) 0.0294(4) Uani 1 1 d .
O12 O 0.00028(17) 0.31633(11) 0.44652(8) 0.0297(4) Uani 1 1 d .
O13 O 0.5509(2) 0.55644(13) 0.25749(10) 0.0499(6) Uani 1 1 d .

loop_
_atom_site_aniso_label
_atom_site_aniso_U_11
_atom_site_aniso_U_22
_atom_site_aniso_U_33
_atom_site_aniso_U_23
_atom_site_aniso_U_13
_atom_site_aniso_U_12
C1 0.0226(12) 0.0177(11) 0.0187(11) -0.0031(9) 0.0019(10) 0.0011(9)
C2 0.0227(12) 0.0187(11) 0.0148(10) -0.0016(8) 0.0028(9) 0.0027(9)
C3 0.0223(12) 0.0239(12) 0.0209(12) -0.0022(10) -0.0022(10) 0.0022(10)
C4 0.0224(12) 0.0261(12) 0.0156(11) -0.0013(9) -0.0031(9) -0.0012(10)
C5 0.0248(12) 0.0275(13) 0.0177(11) -0.0065(9) -0.0040(10) 0.0013(11)
C6 0.0264(12) 0.0191(11) 0.0153(11) 0.0006(8) 0.0029(10) 0.0004(10)
C7 0.0205(12) 0.0178(11) 0.0183(11) 0.0005(9) -0.0003(9) 0.0007(9)
C8 0.0261(12) 0.0214(11) 0.0150(11) 0.0026(9) 0.0003(10) 0.0002(10)
C9 0.0236(12) 0.0176(11) 0.0174(11) 0.0036(8) -0.0006(10) -0.0008(10)
C10 0.0200(11) 0.0151(11) 0.0186(11) 0.0020(8) 0.0004(9) 0.0001(9)
C11 0.0183(11) 0.0199(11) 0.0146(10) 0.0015(8) -0.0005(9) -0.0006(9)
C12 0.0194(11) 0.0164(10) 0.0184(11) 0.0015(9) -0.0008(9) -0.0011(9)
C13 0.0264(13) 0.0163(11) 0.0193(11) -0.0001(9) -0.0011(10) -0.0016(10)
C14 0.0283(13) 0.0200(12) 0.0121(10) 0.0006(8) -0.0027(9) -0.0050(10)
C15 0.0399(16) 0.0312(14) 0.0184(12) 0.0026(10) -0.0057(11) -0.0079(12)
C16 0.0381(16) 0.0306(14) 0.0298(14) 0.0121(11) -0.0105(12) -0.0072(13)
C17 0.0400(16) 0.0288(13) 0.0280(14) 0.0155(11) -0.0091(13) -0.0090(12)
C18 0.0271(12) 0.0206(11) 0.0103(10) -0.0011(8) 0.0046(9) 0.0010(10)
C19 0.0254(12) 0.0202(11) 0.0115(10) 0.0008(8) 0.0008(9) 0.0000(10)
C20 0.0289(13) 0.0239(12) 0.0130(10) -0.0005(9) 0.0029(9) 0.0006(11)
C21 0.0236(12) 0.0293(13) 0.0127(10) 0.0037(9) 0.0040(9) 0.0027(10)
C22 0.0238(12) 0.0239(12) 0.0117(10) 0.0026(9) -0.0008(9) -0.0026(10)
C23 0.0197(11) 0.0208(11) 0.0137(10) 0.0014(9) 0.0004(9) 0.0013(9)
C24 0.0186(11) 0.0195(11) 0.0158(11) 0.0027(8) -0.0003(9) -0.0006(9)
C25 0.0214(12) 0.0217(11) 0.0244(12) -0.0031(9) -0.0005(10) -0.0015(10)
C26 0.0218(12) 0.0192(11) 0.0208(11) -0.0031(9) -0.0004(10) -0.0027(10)
C27 0.0325(14) 0.0192(12) 0.0266(13) 0.0014(10) -0.0005(11) -0.0037(10)
C28 0.0312(14) 0.0217(12) 0.0225(12) 0.0024(9) -0.0042(11) 0.0006(11)
C29 0.0257(12) 0.0229(12) 0.0244(12) 0.0009(10) 0.0007(11) 0.0062(11)
C30 0.0229(12) 0.0187(11) 0.0260(12) 0.0012(9) -0.0045(10) -0.0036(10)
C31 0.0246(13) 0.0187(11) 0.0240(12) 0.0042(9) -0.0038(10) 0.0037(10)
C32 0.0233(12) 0.0232(12) 0.0272(13) 0.0021(10) -0.0060(11) 0.0007(10)
C33 0.0296(13) 0.0222(12) 0.0198(11) -0.0016(9) -0.0070(11) 0.0039(10)
C34 0.0241(12) 0.0228(12) 0.0158(11) 0.0007(9) -0.0036(10) 0.0032(10)
C35 0.0220(11) 0.0210(11) 0.0187(11) -0.0001(9) -0.0019(10) 0.0037(10)
C36 0.0256(12) 0.0254(12) 0.0157(11) 0.0021(9) -0.0020(10) 0.0032(10)
C37 0.0193(11) 0.0182(11) 0.0202(11) 0.0007(9) -0.0013(9) -0.0020(9)
C38 0.0403(16) 0.0189(12) 0.0368(15) -0.0019(11) 0.0107(13) 0.0063(12)
C39 0.0251(13) 0.0262(13) 0.0206(12) 0.0044(10) 0.0004(10) -0.0028(11)
C40 0.0190(12) 0.0500(17) 0.0348(15) 0.0051(13) -0.0009(12) -0.0092(13)
C41 0.0252(13) 0.0310(13) 0.0149(11) 0.0000(9) -0.0068(10) 0.0074(11)
C42 0.0408(16) 0.0324(14) 0.0157(11) 0.0000(10) 0.0016(11) 0.0090(12)
C43 0.0256(13) 0.0345(15) 0.0310(14) 0.0012(11) 0.0023(11) -0.0048(12)
C44 0.059(2) 0.067(2) 0.0223(14) 0.0048(14) -0.0002(15) -0.0337(19)
C45 0.061(2) 0.0450(18) 0.0453(19) -0.0047(15) 0.0146(18) 0.0046(17)
N1 0.0202(10) 0.0284(10) 0.0146(9) -0.0021(8) -0.0015(8) -0.0034(9)
N2 0.0225(10) 0.0172(9) 0.0165(9) -0.0041(7) 0.0001(8) 0.0020(8)
N3 0.0199(10) 0.0211(10) 0.0154(9) 0.0014(7) 0.0025(8) 0.0008(8)
N4 0.0263(11) 0.0196(9) 0.0159(9) 0.0042(7) -0.0019(8) -0.0057(9)
N5 0.0210(10) 0.0160(9) 0.0227(10) -0.0027(8) -0.0002(8) -0.0041(8)
N6 0.0224(10) 0.0185(9) 0.0211(10) -0.0007(8) 0.0007(8) 0.0013(8)
O1 0.0535(13) 0.0409(11) 0.0165(9) -0.0038(8) 0.0056(9) -0.0223(10)
O2 0.0443(12) 0.0343(10) 0.0162(8) -0.0040(7) -0.0042(8) 0.0169(9)
O3 0.0358(11) 0.0382(11) 0.0247(9) 0.0095(8) 0.0039(8) 0.0118(9)
O4 0.0294(9) 0.0179(8) 0.0231(9) -0.0005(7) 0.0003(8) 0.0017(7)
O5 0.0238(9) 0.0326(10) 0.0622(14) -0.0240(10) -0.0005(10) -0.0014(9)
O6 0.0251(9) 0.0323(10) 0.0373(10) 0.0113(8) 0.0022(8) 0.0057(8)
O7 0.0382(11) 0.0480(12) 0.0185(9) -0.0070(8) 0.0025(8) -0.0095(10)
O8 0.0362(10) 0.0264(9) 0.0188(8) -0.0021(7) 0.0030(8) 0.0052(8)
O9 0.0329(10) 0.0254(9) 0.0310(10) 0.0057(7) 0.0124(9) 0.0059(8)
O10 0.0251(9) 0.0156(8) 0.0244(8) 0.0003(6) 0.0047(7) 0.0023(7)
O11 0.0263(10) 0.0271(9) 0.0346(10) -0.0026(8) 0.0005(8) -0.0054(8)
O12 0.0197(9) 0.0380(10) 0.0315(10) -0.0015(8) 0.0016(8) -0.0050(8)
O13 0.0465(13) 0.0462(13) 0.0570(15) 0.0253(11) -0.0029(11) 0.0004(11)

loop_
_atom_type_symbol
_atom_type_description
_atom_type_scat_dispersion_real
_atom_type_scat_dispersion_imag
_atom_type_scat_source
C C 0.0033 0.0016 'International Tables Vol C Tables 4.2.6.8 and 6.1.1.4'
H H 0.0000 0.0000 'International Tables Vol C Tables 4.2.6.8 and 6.1.1.4'
N N 0.0061 0.0033 'International Tables Vol C Tables 4.2.6.8 and 6.1.1.4'
O O 0.0106 0.0060 'International Tables Vol C Tables 4.2.6.8 and 6.1.1.4'

loop_
_geom_angle_atom_site_label_1
_geom_angle_atom_site_label_2
_geom_angle_atom_site_label_3
_geom_angle
_geom_angle_publ_flag
O1 C1 N1 125.3(2) y
O1 C1 C2 120.1(2) y
N1 C1 C2 114.5(2) y
N2 C2 C1 106.44(18) y
N2 C2 C3 103.83(18) y
C1 C2 C3 112.72(19) y
C4 C3 C2 104.66(19) y
C5 C4 C3 102.4(2) y
N2 C5 C4 102.09(18) y
O2 C6 N2 122.0(2) y
O2 C6 C7 120.3(2) y
N2 C6 C7 117.60(19) y
C12 C7 C8 120.4(2) y
C12 C7 C6 119.4(2) y
C8 C7 C6 119.9(2) y
C9 C8 C7 119.2(2) y
C8 C9 C10 121.4(2) y
C9 C10 C11 119.4(2) y
C9 C10 C37 119.9(2) y
C11 C10 C37 120.7(2) y
C12 C11 C10 118.9(2) y
C12 C11 N3 121.5(2) y
C10 C11 N3 119.6(2) y
C11 C12 C7 120.6(2) y
O3 C13 N3 125.0(2) y
O3 C13 C14 122.5(2) y
N3 C13 C14 112.6(2) y
N4 C14 C15 103.24(18) y
N4 C14 C13 109.76(18) y
C15 C14 C13 113.3(2) y
C14 C15 C16 104.3(2) y
C17 C16 C15 104.3(2) y
N4 C17 C16 103.2(2) y
O4 C18 N4 122.4(2) y
O4 C18 C19 119.6(2) y
N4 C18 C19 117.77(19) y
C20 C19 C24 120.3(2) y
C20 C19 C18 120.4(2) y
C24 C19 C18 118.7(2) y
C21 C20 C19 119.9(2) y
C20 C21 C22 120.8(2) y
C23 C22 C21 119.1(2) y
C23 C22 C39 122.2(2) y
C21 C22 C39 118.7(2) y
C24 C23 C22 119.3(2) y
C24 C23 N5 121.0(2) y
C22 C23 N5 119.6(2) y
C23 C24 C19 120.5(2) y
O5 C25 N5 125.2(2) y
O5 C25 C26 121.2(2) y
N5 C25 C26 113.6(2) y
N6 C26 C27 102.94(19) y
N6 C26 C25 109.41(19) y
C27 C26 C25 110.5(2) y
C28 C27 C26 104.6(2) y
C27 C28 C29 103.1(2) y
N6 C29 C28 102.8(2) y
O6 C30 N6 122.0(2) y
O6 C30 C31 120.7(2) y
N6 C30 C31 117.2(2) y
C36 C31 C32 120.3(2) y
C36 C31 C30 118.1(2) y
C32 C31 C30 121.3(2) y
C33 C32 C31 119.2(2) y
C32 C33 C34 121.6(2) y
C33 C34 C35 118.6(2) y
C33 C34 C41 120.8(2) y
C35 C34 C41 120.5(2) y
C36 C35 N1 121.7(2) y
C36 C35 C34 119.1(2) y
N1 C35 C34 119.1(2) y
C31 C36 C35 121.2(2) y
O9 C37 O10 121.8(2) y
O9 C37 C10 125.3(2) y
O10 C37 C10 112.93(19) y
O11 C39 O12 123.4(2) y
O11 C39 C22 124.4(2) y
O12 C39 C22 112.3(2) y
O7 C41 O8 121.4(2) y
O7 C41 C34 125.4(2) y
O8 C41 C34 113.2(2) y
O13 C43 C45 120.8(3) y
O13 C43 C44 124.5(3) y
C45 C43 C44 114.6(3) y
C1 N1 C35 128.2(2) y
C6 N2 C2 119.96(19) y
C6 N2 C5 128.58(19) y
C2 N2 C5 111.31(18) y
C13 N3 C11 128.4(2) y
C18 N4 C14 120.01(19) y
C18 N4 C17 124.8(2) y
C14 N4 C17 111.73(19) y
C25 N5 C23 127.4(2) y
C30 N6 C26 119.8(2) y
C30 N6 C29 127.0(2) y
C26 N6 C29 112.94(18) y
C41 O8 C42 114.9(2) y
C37 O10 C38 115.01(19) y
C39 O12 C40 115.5(2) y

loop_
_geom_bond_atom_site_label_1
_geom_bond_atom_site_label_2
_geom_bond_distance
_geom_bond_publ_flag
C1 O1 1.215(3) y
C1 N1 1.351(3) y
C1 C2 1.533(3) y
C2 N2 1.466(3) y
C2 C3 1.538(3) y
C3 C4 1.528(3) y
C4 C5 1.520(3) y
C5 N2 1.466(3) y
C6 O2 1.238(3) y
C6 N2 1.350(3) y
C6 C7 1.499(3) y
C7 C12 1.397(3) y
C7 C8 1.397(3) y
C8 C9 1.372(3) y
C9 C10 1.402(3) y
C10 C11 1.411(3) y
C10 C37 1.481(3) y
C11 C12 1.390(3) y
C11 N3 1.409(3) y
C13 O3 1.216(3) y
C13 N3 1.368(3) y
C13 C14 1.540(3) y
C14 N4 1.474(3) y
C14 C15 1.529(3) y
C15 C16 1.524(4) y
C16 C17 1.495(4) y
C17 N4 1.489(3) y
C18 O4 1.235(3) y
C18 N4 1.354(3) y
C18 C19 1.494(3) y
C19 C20 1.389(4) y
C19 C24 1.396(3) y
C20 C21 1.378(4) y
C21 C22 1.417(3) y
C22 C23 1.408(3) y
C22 C39 1.488(3) y
C23 C24 1.396(3) y
C23 N5 1.415(3) y
C25 O5 1.207(3) y
C25 N5 1.372(3) y
C25 C26 1.544(3) y
C26 N6 1.464(3) y
C26 C27 1.541(3) y
C27 C28 1.524(4) y
C28 C29 1.530(3) y
C29 N6 1.472(3) y
C30 O6 1.226(3) y
C30 N6 1.346(3) y
C30 C31 1.509(4) y
C31 C36 1.378(4) y
C31 C32 1.401(4) y
C32 C33 1.375(4) y
C33 C34 1.404(4) y
C34 C35 1.417(3) y
C34 C41 1.484(4) y
C35 C36 1.390(3) y
C35 N1 1.408(3) y
C37 O9 1.218(3) y
C37 O10 1.339(3) y
C38 O10 1.431(3) y
C39 O11 1.225(3) y
C39 O12 1.325(3) y
C40 O12 1.456(3) y
C41 O7 1.221(3) y
C41 O8 1.341(3) y
C42 O8 1.448(3) y
C43 O13 1.173(3) y
C43 C45 1.482(4) y
C43 C44 1.515(4) y
